data_4502072
loop_
_publ_author_name
'Murata, Tsuyoshi'
'Yakiyama, Yumi'
'Nakasuji, Kazuhiro'
'Morita, Yasushi'

_publ_section_title
;
 Supramolecular Architectures and Hydrogen-Bond Directionalities of
 4,4&#x2032;-Biimidazole Metal Complexes Depending on Coordination
 Geometries
;
_journal_issue 11
_journal_name_full 'Crystal Growth &amp; Design'
_journal_page_first 4898
_journal_paper_doi 10.1021/cg100958r
_journal_volume 10
_journal_year 2010
_chemical_formula_sum 'C18 H19 Cl2 N12 Ni O8'
_chemical_formula_weight 660.03
_space_group_IT_number 26
_symmetry_cell_setting orthorhombic
_symmetry_Int_Tables_number 26
_symmetry_space_group_name_Hall 'P 2c -2'
_symmetry_space_group_name_H-M 'P m c 21'
_atom_sites_solution_hydrogens geom
_atom_sites_solution_primary direct
_atom_sites_solution_secondary difmap
_cell_angle_alpha 90.00
_cell_angle_beta 90.00
_cell_angle_gamma 90.00
_cell_formula_units_Z 4
_cell_length_a 19.6690(13)
_cell_length_b 14.5135(10)
_cell_length_c 9.7746(7)
_cell_measurement_temperature 200(2)
_cell_volume 2790.3(3)
_computing_structure_refinement 'SHELXL-97 (Sheldrick, 1997)'
_computing_structure_solution 'SHELXS-97 (Sheldrick, 1990)'
_diffrn_ambient_temperature 200(2)
_diffrn_measured_fraction_theta_full 0.997
_diffrn_measured_fraction_theta_max 0.997
_diffrn_measurement_device_type 'Rigaku Mercury'
_diffrn_measurement_method \w
_diffrn_radiation_monochromator graphite
_diffrn_radiation_source 'fine-focus sealed tube'
_diffrn_radiation_type MoK\a
_diffrn_radiation_wavelength 0.71070
_diffrn_reflns_av_R_equivalents 0.0736
_diffrn_reflns_av_sigmaI/netI 0.0769
_diffrn_reflns_limit_h_max 25
_diffrn_reflns_limit_h_min -25
_diffrn_reflns_limit_k_max 18
_diffrn_reflns_limit_k_min -18
_diffrn_reflns_limit_l_max 12
_diffrn_reflns_limit_l_min -12
_diffrn_reflns_number 36586
_diffrn_reflns_theta_full 27.48
_diffrn_reflns_theta_max 27.48
_diffrn_reflns_theta_min 3.11
_exptl_absorpt_coefficient_mu 0.952
_exptl_absorpt_correction_T_max 0.866
_exptl_absorpt_correction_T_min 0.729
_exptl_absorpt_correction_type multi-scan
_exptl_absorpt_process_details 'Jacobson, R. (1998) Private communication'
_exptl_crystal_colour violet
_exptl_crystal_density_diffrn 1.571
_exptl_crystal_density_method 'not measured'
_exptl_crystal_description block
_exptl_crystal_F_000 1344
_exptl_crystal_size_max 0.30
_exptl_crystal_size_mid 0.25
_exptl_crystal_size_min 0.15
_refine_diff_density_max 2.034
_refine_diff_density_min -0.641
_refine_diff_density_rms 0.129
_refine_ls_abs_structure_details 'Flack H D (1983), Acta Cryst. A39, 876-881'
_refine_ls_abs_structure_Flack 0.94(3)
_refine_ls_extinction_method none
_refine_ls_goodness_of_fit_ref 1.038
_refine_ls_hydrogen_treatment mixed
_refine_ls_matrix_type full
_refine_ls_number_parameters 388
_refine_ls_number_reflns 6568
_refine_ls_number_restraints 1
_refine_ls_restrained_S_all 1.038
_refine_ls_R_factor_all 0.0912
_refine_ls_R_factor_gt 0.0774
_refine_ls_shift/su_max 0.001
_refine_ls_shift/su_mean 0.000
_refine_ls_structure_factor_coef Fsqd
_refine_ls_weighting_details 'calc w=1/[\s^2^(Fo^2^)+(0.1465P)^2^+0.0000P] where P=(Fo^2^+2Fc^2^)/3'
_refine_ls_weighting_scheme calc
_refine_ls_wR_factor_gt 0.2157
_refine_ls_wR_factor_ref 0.2312
_reflns_number_gt 5073
_reflns_number_total 6568
_reflns_threshold_expression >2sigma(I)
_cod_data_source_file cg100958r_si_002.cif
_cod_data_source_block complex6
_cod_original_sg_symbol_H-M 'P m c 21   '
_cod_database_code 4502072

loop_
_symmetry_equiv_pos_as_xyz
'x, y, z'
'-x, y, z'
'-x, -y, z+1/2'
'x, -y, z+1/2'

loop_
_atom_site_label
_atom_site_type_symbol
_atom_site_fract_x
_atom_site_fract_y
_atom_site_fract_z
_atom_site_U_iso_or_equiv
_atom_site_adp_type
_atom_site_occupancy
_atom_site_symmetry_multiplicity
_atom_site_calc_flag
_atom_site_refinement_flags
Ni1 Ni 0.24317(3) 0.24138(4) 0.31065(12) 0.0288(2) Uani 1 1 d .
Cl1 Cl 0.0000 0.63022(19) 0.4351(4) 0.0624(8) Uani 1 2 d S
Cl2 Cl 0.0000 -0.01224(15) 0.2520(2) 0.0366(4) Uani 1 2 d S
Cl3 Cl 0.5000 0.48057(13) 0.25567(19) 0.0294(4) Uani 1 2 d S
Cl4 Cl 0.5000 0.19133(17) 0.8197(5) 0.0667(8) Uani 1 2 d S
O1 O 0.0000 0.6608(16) 0.5877(16) 0.179(8) Uani 1 2 d S
O2 O 0.0610(6) 0.6545(9) 0.3965(18) 0.196(8) Uani 1 1 d .
O3 O 0.0000 0.5344(14) 0.453(3) 0.189(9) Uani 1 2 d S
O4 O 0.0600(2) 0.0318(4) 0.2982(6) 0.0600(14) Uani 1 1 d .
O5 O 0.0000 -0.1042(5) 0.3120(8) 0.0462(14) Uani 1 2 d S
O6 O 0.0000 -0.0205(6) 0.1073(7) 0.0551(19) Uani 1 2 d S
O7 O 0.5600(2) 0.5134(3) 0.3239(5) 0.0398(10) Uani 1 1 d .
O8 O 0.5000 0.3828(4) 0.2533(8) 0.0496(16) Uani 1 2 d S
O9 O 0.5000 0.5187(6) 0.1215(6) 0.0492(18) Uani 1 2 d S
O10 O 0.5000 0.2919(5) 0.8368(11) 0.067(2) Uani 1 2 d S
O11 O 0.5000 0.1688(11) 0.696(2) 0.277(16) Uani 1 2 d S
O12 O 0.5550(5) 0.1581(6) 0.871(3) 0.246(13) Uani 1 1 d .
N1 N 0.1225(5) 0.1073(9) 0.0107(9) 0.098(4) Uani 1 1 d .
N2 N 0.1847(3) 0.1652(4) 0.1737(6) 0.0424(13) Uani 1 1 d .
N3 N 0.3540(6) -0.0100(8) 0.3152(17) 0.132(6) Uani 1 1 d .
N4 N 0.2956(3) 0.1158(4) 0.3101(7) 0.0467(12) Uani 1 1 d .
N5 N 0.1117(3) 0.1973(5) 0.6563(7) 0.0526(16) Uani 1 1 d .
N6 N 0.1840(3) 0.2143(4) 0.4874(6) 0.0360(11) Uani 1 1 d .
N7 N 0.3806(4) 0.3519(5) 0.6009(8) 0.0594(18) Uani 1 1 d .
N8 N 0.3059(3) 0.2945(4) 0.4639(6) 0.0421(13) Uani 1 1 d .
N9 N 0.1307(5) 0.4914(6) 0.2569(11) 0.090(3) Uani 1 1 d .
N10 N 0.1900(3) 0.3633(4) 0.2759(6) 0.0417(13) Uani 1 1 d .
N11 N 0.3786(3) 0.3590(6) 0.0172(6) 0.0541(18) Uani 1 1 d .
N12 N 0.3032(3) 0.3003(4) 0.1581(5) 0.0352(12) Uani 1 1 d .
C1 C 0.1320(4) 0.1788(7) 0.0938(9) 0.065(3) Uani 1 1 d .
C2 C 0.2117(5) 0.0811(6) 0.1407(8) 0.063(2) Uani 1 1 d .
C3 C 0.1694(8) 0.0476(9) 0.0389(11) 0.104(5) Uani 1 1 d .
C4 C 0.3480(5) 0.0771(7) 0.3674(10) 0.076(3) Uani 1 1 d .
C5 C 0.2711(5) 0.0522(5) 0.2188(10) 0.060(2) Uani 1 1 d .
C6 C 0.3077(9) -0.0224(8) 0.2265(16) 0.113(6) Uani 1 1 d .
C7 C 0.1219(4) 0.1839(5) 0.5226(8) 0.0443(16) Uani 1 1 d .
C8 C 0.2131(4) 0.2495(4) 0.6060(7) 0.0386(14) Uani 1 1 d .
C9 C 0.1686(4) 0.2383(6) 0.7103(8) 0.056(2) Uani 1 1 d .
C10 C 0.3659(3) 0.3349(5) 0.4728(8) 0.0466(16) Uani 1 1 d .
C11 C 0.2792(4) 0.2882(5) 0.5910(7) 0.0427(15) Uani 1 1 d .
C12 C 0.3267(4) 0.3249(8) 0.6798(9) 0.071(3) Uani 1 1 d .
C13 C 0.1362(4) 0.4074(5) 0.3185(11) 0.0606(19) Uani 1 1 d .
C14 C 0.2202(4) 0.4213(5) 0.1804(7) 0.0443(15) Uani 1 1 d .
C15 C 0.1829(5) 0.4967(7) 0.1687(12) 0.075(3) Uani 1 1 d .
C16 C 0.3622(4) 0.2873(6) 0.0948(8) 0.0521(18) Uani 1 1 d .
C17 C 0.2830(3) 0.3868(4) 0.1190(7) 0.0400(14) Uani 1 1 d .
C18 C 0.3307(4) 0.4233(6) 0.0322(8) 0.0542(19) Uani 1 1 d .
H1 H 0.0899 0.0962 -0.0563 0.113 Uiso 1 1 d .
H2 H 0.1037 0.2333 0.0949 0.080 Uiso 1 1 d .
H3 H 0.1792 -0.0145 -0.0033 0.113 Uiso 1 1 d .
H4 H 0.3876 -0.0542 0.3364 0.154 Uiso 1 1 d .
H5 H 0.3779 0.1029 0.4370 0.098 Uiso 1 1 d .
H6 H 0.2961 -0.0808 0.1776 0.146 Uiso 1 1 d .
H7 H 0.0723 0.1812 0.7049 0.066 Uiso 1 1 d .
H8 H 0.0901 0.1571 0.4611 0.054 Uiso 1 1 d .
H9 H 0.1758 0.2573 0.8032 0.064 Uiso 1 1 d .
H10 H 0.4229 0.3769 0.6336 0.070 Uiso 1 1 d .
H11 H 0.3948 0.3481 0.3962 0.057 Uiso 1 1 d .
H12 H 0.3228 0.3314 0.7800 0.086 Uiso 1 1 d .
H13 H 0.0945 0.5331 0.2715 0.111 Uiso 1 1 d .
H14 H 0.1035 0.3830 0.3799 0.072 Uiso 1 1 d .
H15 H 0.1906 0.5475 0.1079 0.094 Uiso 1 1 d .
H16 H 0.4172 0.3648 -0.0390 0.065 Uiso 1 1 d .
H17 H 0.3895 0.2333 0.1042 0.061 Uiso 1 1 d .
H18 H 0.3292 0.4834 -0.0086 0.063 Uiso 1 1 d .

loop_
_atom_site_aniso_label
_atom_site_aniso_U_11
_atom_site_aniso_U_22
_atom_site_aniso_U_33
_atom_site_aniso_U_23
_atom_site_aniso_U_13
_atom_site_aniso_U_12
Ni1 0.0283(3) 0.0300(3) 0.0281(4) -0.0012(4) 0.0010(4) -0.0024(2)
Cl1 0.0508(15) 0.0459(14) 0.090(2) -0.0032(14) 0.000 0.000
Cl2 0.0350(9) 0.0472(11) 0.0275(9) -0.0018(9) 0.000 0.000
Cl3 0.0246(8) 0.0361(10) 0.0275(8) 0.0003(8) 0.000 0.000
Cl4 0.0478(12) 0.0395(11) 0.113(3) -0.0186(17) 0.000 0.000
O1 0.180(16) 0.27(2) 0.082(9) -0.013(13) 0.000 0.000
O2 0.144(9) 0.177(11) 0.27(2) -0.093(12) 0.093(11) -0.033(9)
O3 0.138(12) 0.172(18) 0.26(2) 0.066(18) 0.000 0.000
O4 0.056(3) 0.080(4) 0.044(3) 0.007(3) -0.010(3) -0.031(3)
O5 0.038(3) 0.056(4) 0.046(3) 0.007(4) 0.000 0.000
O6 0.054(4) 0.080(5) 0.032(3) -0.008(3) 0.000 0.000
O7 0.0312(19) 0.048(2) 0.041(2) 0.001(2) -0.013(2) -0.0090(16)
O8 0.039(3) 0.037(3) 0.073(4) -0.009(3) 0.000 0.000
O9 0.037(3) 0.089(6) 0.022(3) 0.016(3) 0.000 0.000
O10 0.066(4) 0.033(3) 0.104(7) -0.013(4) 0.000 0.000
O11 0.61(5) 0.076(9) 0.148(15) -0.082(11) 0.000 0.000
O12 0.101(7) 0.076(6) 0.56(4) -0.073(11) -0.111(13) 0.043(5)
N1 0.101(7) 0.145(10) 0.047(4) 0.006(6) -0.010(5) -0.087(7)
N2 0.053(3) 0.044(3) 0.030(3) 0.001(2) -0.005(2) -0.012(3)
N3 0.149(11) 0.088(7) 0.159(12) 0.067(9) 0.083(10) 0.082(8)
N4 0.049(3) 0.040(3) 0.052(3) 0.014(3) 0.010(3) 0.012(2)
N5 0.047(3) 0.053(4) 0.057(4) -0.001(3) 0.019(3) -0.009(3)
N6 0.034(3) 0.032(3) 0.041(3) 0.004(2) 0.004(2) -0.004(2)
N7 0.054(4) 0.057(4) 0.068(5) -0.019(3) -0.003(4) -0.022(3)
N8 0.034(3) 0.050(3) 0.041(3) -0.002(3) 0.001(2) -0.008(3)
N9 0.105(6) 0.062(4) 0.105(7) 0.011(5) 0.028(5) 0.045(5)
N10 0.041(3) 0.038(3) 0.046(4) 0.003(2) 0.010(2) 0.005(2)
N11 0.035(3) 0.091(5) 0.036(3) -0.001(3) 0.013(3) -0.018(3)
N12 0.031(3) 0.046(3) 0.029(3) 0.002(2) 0.005(2) -0.007(2)
C1 0.058(5) 0.091(6) 0.045(4) 0.013(4) -0.009(4) -0.047(5)
C2 0.095(6) 0.045(4) 0.048(4) -0.022(3) 0.022(4) -0.035(4)
C3 0.163(13) 0.107(9) 0.043(5) -0.036(6) 0.036(7) -0.095(9)
C4 0.062(5) 0.081(6) 0.085(7) 0.039(5) 0.013(5) 0.030(5)
C5 0.083(5) 0.022(3) 0.077(6) 0.005(3) 0.033(5) 0.003(3)
C6 0.175(15) 0.052(6) 0.113(12) 0.012(7) 0.046(10) 0.020(8)
C7 0.037(3) 0.047(4) 0.049(4) 0.005(3) 0.003(3) -0.005(3)
C8 0.039(4) 0.043(3) 0.034(3) -0.002(3) 0.003(3) -0.013(3)
C9 0.056(4) 0.076(5) 0.035(4) -0.007(3) 0.009(3) -0.011(4)
C10 0.037(3) 0.046(4) 0.056(5) 0.000(3) -0.001(3) -0.010(3)
C11 0.046(4) 0.054(4) 0.028(3) -0.004(3) -0.004(3) -0.013(3)
C12 0.053(4) 0.110(8) 0.050(5) -0.022(5) -0.010(4) -0.028(5)
C13 0.061(4) 0.051(4) 0.070(5) 0.004(4) 0.020(5) 0.017(3)
C14 0.051(4) 0.037(3) 0.045(4) 0.003(3) 0.001(3) -0.003(3)
C15 0.079(6) 0.053(5) 0.093(7) 0.028(5) 0.010(6) 0.015(5)
C16 0.048(4) 0.073(5) 0.035(4) -0.002(4) 0.009(3) 0.003(4)
C17 0.044(3) 0.039(3) 0.037(3) 0.008(3) 0.006(3) -0.012(3)
C18 0.064(5) 0.063(5) 0.036(4) 0.005(3) 0.008(3) -0.025(4)

loop_
_atom_type_symbol
_atom_type_description
_atom_type_scat_dispersion_real
_atom_type_scat_dispersion_imag
_atom_type_scat_source
C C 0.0033 0.0016 'International Tables Vol C Tables 4.2.6.8 and 6.1.1.4'
H H 0.0000 0.0000 'International Tables Vol C Tables 4.2.6.8 and 6.1.1.4'
Cl Cl 0.1484 0.1585 'International Tables Vol C Tables 4.2.6.8 and 6.1.1.4'
N N 0.0061 0.0033 'International Tables Vol C Tables 4.2.6.8 and 6.1.1.4'
Ni Ni 0.3393 1.1124 'International Tables Vol C Tables 4.2.6.8 and 6.1.1.4'
O O 0.0106 0.0060 'International Tables Vol C Tables 4.2.6.8 and 6.1.1.4'

loop_
_geom_angle_atom_site_label_1
_geom_angle_atom_site_label_2
_geom_angle_atom_site_label_3
_geom_angle
_geom_angle_site_symmetry_1
_geom_angle_site_symmetry_3
N2 Ni1 N10 93.9(2) . .
N2 Ni1 N12 94.1(2) . .
N10 Ni1 N12 79.6(2) . .
N2 Ni1 N8 169.6(2) . .
N10 Ni1 N8 95.7(2) . .
N12 Ni1 N8 91.53(19) . .
N2 Ni1 N4 79.0(2) . .
N10 Ni1 N4 170.4(3) . .
N12 Ni1 N4 94.4(2) . .
N8 Ni1 N4 91.8(3) . .
N2 Ni1 N6 97.0(2) . .
N10 Ni1 N6 90.9(2) . .
N12 Ni1 N6 165.9(2) . .
N8 Ni1 N6 78.9(2) . .
N4 Ni1 N6 96.4(2) . .
O2 Cl1 O2 133.4(17) 2 .
O2 Cl1 O3 107.6(7) 2 .
O2 Cl1 O3 107.7(7) . .
O2 Cl1 O1 101.6(8) 2 .
O2 Cl1 O1 101.6(8) . .
O3 Cl1 O1 99.5(14) . .
O4 Cl2 O4 112.9(5) 2 .
O4 Cl2 O6 110.9(3) 2 .
O4 Cl2 O6 110.9(3) . .
O4 Cl2 O5 106.5(3) 2 .
O4 Cl2 O5 106.5(3) . .
O6 Cl2 O5 108.9(5) . .
O8 Cl3 O9 112.0(5) . .
O8 Cl3 O7 109.8(3) . 2_655
O9 Cl3 O7 107.4(3) . 2_655
O8 Cl3 O7 109.8(3) . .
O9 Cl3 O7 107.4(3) . .
O7 Cl3 O7 110.4(4) 2_655 .
O11 Cl4 O12 106.3(11) . .
O11 Cl4 O12 106.3(11) . 2_655
O12 Cl4 O12 114.3(18) . 2_655
O11 Cl4 O10 111.7(10) . .
O12 Cl4 O10 109.1(5) . .
O12 Cl4 O10 109.1(5) 2_655 .
C3 N1 C1 107.0(9) . .
C3 N1 H1 121.5 . .
C1 N1 H1 131.5 . .
C1 N2 C2 107.4(7) . .
C1 N2 Ni1 137.7(6) . .
C2 N2 Ni1 114.2(5) . .
C6 N3 C4 108.9(9) . .
C6 N3 H4 123.8 . .
C4 N3 H4 127.2 . .
C4 N4 C5 105.5(7) . .
C4 N4 Ni1 139.9(7) . .
C5 N4 Ni1 114.5(5) . .
C7 N5 C9 108.4(6) . .
C7 N5 H7 125.6 . .
C9 N5 H7 125.9 . .
C7 N6 C8 106.3(6) . .
C7 N6 Ni1 140.2(5) . .
C8 N6 Ni1 112.7(4) . .
C10 N7 C12 108.3(6) . .
C10 N7 H10 125.4 . .
C12 N7 H10 126.2 . .
C10 N8 C11 108.4(6) . .
C10 N8 Ni1 137.7(5) . .
C11 N8 Ni1 113.9(4) . .
C15 N9 C13 105.9(7) . .
C15 N9 H13 129.5 . .
C13 N9 H13 124.5 . .
C13 N10 C14 105.3(6) . .
C13 N10 Ni1 140.4(5) . .
C14 N10 Ni1 114.2(4) . .
C16 N11 C18 108.3(6) . .
C16 N11 H16 126.9 . .
C18 N11 H16 124.8 . .
C16 N12 C17 104.6(6) . .
C16 N12 Ni1 140.3(5) . .
C17 N12 Ni1 114.3(4) . .
N2 C1 N1 111.0(10) . .
N2 C1 H2 124.7 . .
N1 C1 H2 124.3 . .
N2 C2 C3 104.4(10) . .
N2 C2 C5 116.4(6) . .
C3 C2 C5 139.2(10) . .
N1 C3 C2 110.2(10) . .
N1 C3 H3 130.3 . .
C2 C3 H3 119.4 . .
N4 C4 N3 107.8(11) . .
N4 C4 H5 127.8 . .
N3 C4 H5 124.3 . .
C6 C5 N4 109.2(11) . .
C6 C5 C2 135.4(11) . .
N4 C5 C2 115.4(6) . .
N3 C6 C5 108.5(12) . .
N3 C6 H6 127.6 . .
C5 C6 H6 123.5 . .
N5 C7 N6 109.8(7) . .
N5 C7 H8 125.4 . .
N6 C7 H8 124.8 . .
C9 C8 N6 108.6(6) . .
C9 C8 C11 135.7(6) . .
N6 C8 C11 115.7(6) . .
C8 C9 N5 106.9(6) . .
C8 C9 H9 125.6 . .
N5 C9 H9 127.5 . .
N7 C10 N8 110.1(7) . .
N7 C10 H11 125.3 . .
N8 C10 H11 124.5 . .
N8 C11 C12 106.8(6) . .
N8 C11 C8 118.4(6) . .
C12 C11 C8 134.8(7) . .
N7 C12 C11 106.2(7) . .
N7 C12 H12 126.4 . .
C11 C12 H12 127.4 . .
N10 C13 N9 111.2(7) . .
N10 C13 H14 124.8 . .
N9 C13 H14 123.9 . .
C15 C14 N10 108.8(7) . .
C15 C14 C17 135.8(7) . .
N10 C14 C17 115.4(6) . .
C14 C15 N9 108.7(8) . .
C14 C15 H15 127.0 . .
N9 C15 H15 124.3 . .
N11 C16 N12 111.6(7) . .
N11 C16 H17 124.1 . .
N12 C16 H17 124.3 . .
C18 C17 N12 109.2(6) . .
C18 C17 C14 134.4(7) . .
N12 C17 C14 116.3(5) . .
N11 C18 C17 106.3(7) . .
N11 C18 H18 127.7 . .
C17 C18 H18 126.0 . .

loop_
_geom_bond_atom_site_label_1
_geom_bond_atom_site_label_2
_geom_bond_distance
_geom_bond_site_symmetry_2
Ni1 N2 2.082(5) .
Ni1 N10 2.083(5) .
Ni1 N12 2.085(5) .
Ni1 N8 2.088(6) .
Ni1 N4 2.094(5) .
Ni1 N6 2.120(5) .
Cl1 O2 1.305(11) 2
Cl1 O2 1.305(11) .
Cl1 O3 1.401(19) .
Cl1 O1 1.556(16) .
Cl2 O4 1.416(5) 2
Cl2 O4 1.416(5) .
Cl2 O6 1.419(7) .
Cl2 O5 1.458(7) .
Cl3 O8 1.419(6) .
Cl3 O9 1.423(6) .
Cl3 O7 1.436(4) 2_655
Cl3 O7 1.436(4) .
Cl4 O11 1.257(18) .
Cl4 O12 1.288(11) .
Cl4 O12 1.288(11) 2_655
Cl4 O10 1.470(7) .
N1 C3 1.295(17) .
N1 C1 1.330(15) .
N1 H1 0.931 .
N2 C1 1.312(10) .
N2 C2 1.371(11) .
N3 C6 1.27(2) .
N3 C4 1.369(17) .
N3 H4 0.944 .
N4 C4 1.301(10) .
N4 C5 1.372(11) .
N5 C7 1.336(10) .
N5 C9 1.373(10) .
N5 H7 0.939 .
N6 C7 1.344(9) .
N6 C8 1.390(9) .
N7 C10 1.309(10) .
N7 C12 1.368(11) .
N7 H10 0.962 .
N8 C10 1.320(8) .
N8 C11 1.352(9) .
N9 C15 1.343(13) .
N9 C13 1.365(11) .
N9 H13 0.944 .
N10 C13 1.305(9) .
N10 C14 1.389(9) .
N11 C16 1.327(11) .
N11 C18 1.333(11) .
N11 H16 0.941 .
N12 C16 1.328(8) .
N12 C17 1.371(9) .
C1 H2 0.968 .
C2 C3 1.385(14) .
C2 C5 1.457(14) .
C3 H3 1.010 .
C4 H5 0.973 .
C5 C6 1.301(15) .
C6 H6 1.000 .
C7 H8 0.951 .
C8 C9 1.352(10) .
C8 C11 1.425(10) .
C9 H9 0.960 .
C10 H11 0.960 .
C11 C12 1.382(10) .
C12 H12 0.986 .
C13 H14 0.948 .
C14 C15 1.323(11) .
C14 C17 1.463(10) .
C15 H15 0.959 .
C16 H17 0.955 .
C17 C18 1.371(9) .
C18 H18 0.961 .

loop_
_geom_torsion_atom_site_label_1
_geom_torsion_atom_site_label_2
_geom_torsion_atom_site_label_3
_geom_torsion_atom_site_label_4
_geom_torsion
N10 Ni1 N2 C1 -2.3(7)
N12 Ni1 N2 C1 -82.1(7)
N8 Ni1 N2 C1 155.7(12)
N4 Ni1 N2 C1 -175.8(8)
N6 Ni1 N2 C1 89.1(7)
N10 Ni1 N2 C2 166.6(5)
N12 Ni1 N2 C2 86.8(5)
N8 Ni1 N2 C2 -35.5(15)
N4 Ni1 N2 C2 -6.9(5)
N6 Ni1 N2 C2 -102.0(5)
N2 Ni1 N4 C4 -178.7(9)
N10 Ni1 N4 C4 138.4(13)
N12 Ni1 N4 C4 88.0(9)
N8 Ni1 N4 C4 -3.7(9)
N6 Ni1 N4 C4 -82.7(9)
N2 Ni1 N4 C5 4.7(5)
N10 Ni1 N4 C5 -38.2(14)
N12 Ni1 N4 C5 -88.6(5)
N8 Ni1 N4 C5 179.7(5)
N6 Ni1 N4 C5 100.6(5)
N2 Ni1 N6 C7 -17.5(8)
N10 Ni1 N6 C7 76.6(7)
N12 Ni1 N6 C7 123.8(10)
N8 Ni1 N6 C7 172.3(8)
N4 Ni1 N6 C7 -97.1(8)
N2 Ni1 N6 C8 174.5(5)
N10 Ni1 N6 C8 -91.5(5)
N12 Ni1 N6 C8 -44.2(11)
N8 Ni1 N6 C8 4.2(4)
N4 Ni1 N6 C8 94.8(5)
N2 Ni1 N8 C10 111.3(13)
N10 Ni1 N8 C10 -90.8(8)
N12 Ni1 N8 C10 -11.1(8)
N4 Ni1 N8 C10 83.3(8)
N6 Ni1 N8 C10 179.4(8)
N2 Ni1 N8 C11 -69.7(15)
N10 Ni1 N8 C11 88.2(6)
N12 Ni1 N8 C11 167.9(6)
N4 Ni1 N8 C11 -97.7(6)
N6 Ni1 N8 C11 -1.5(5)
N2 Ni1 N10 C13 86.8(9)
N12 Ni1 N10 C13 -179.8(9)
N8 Ni1 N10 C13 -89.3(9)
N4 Ni1 N10 C13 128.8(13)
N6 Ni1 N10 C13 -10.3(9)
N2 Ni1 N10 C14 -96.1(5)
N12 Ni1 N10 C14 -2.7(5)
N8 Ni1 N10 C14 87.8(5)
N4 Ni1 N10 C14 -54.1(14)
N6 Ni1 N10 C14 166.7(5)
N2 Ni1 N12 C16 -94.8(8)
N10 Ni1 N12 C16 171.9(8)
N8 Ni1 N12 C16 76.4(8)
N4 Ni1 N12 C16 -15.6(8)
N6 Ni1 N12 C16 123.7(10)
N2 Ni1 N12 C17 97.4(5)
N10 Ni1 N12 C17 4.2(4)
N8 Ni1 N12 C17 -91.4(5)
N4 Ni1 N12 C17 176.7(5)
N6 Ni1 N12 C17 -44.1(11)
C2 N2 C1 N1 0.6(9)
Ni1 N2 C1 N1 170.0(6)
C3 N1 C1 N2 0.4(11)
C1 N2 C2 C3 -1.4(8)
Ni1 N2 C2 C3 -173.6(5)
C1 N2 C2 C5 -179.7(6)
Ni1 N2 C2 C5 8.1(8)
C1 N1 C3 C2 -1.4(12)
N2 C2 C3 N1 1.7(11)
C5 C2 C3 N1 179.4(10)
C5 N4 C4 N3 -2.0(10)
Ni1 N4 C4 N3 -178.8(7)
C6 N3 C4 N4 1.7(14)
C4 N4 C5 C6 1.8(11)
Ni1 N4 C5 C6 179.5(7)
C4 N4 C5 C2 -179.6(7)
Ni1 N4 C5 C2 -1.9(8)
N2 C2 C5 C6 174.0(11)
C3 C2 C5 C6 -4(2)
N2 C2 C5 N4 -4.1(10)
C3 C2 C5 N4 178.3(10)
C4 N3 C6 C5 -0.5(16)
N4 C5 C6 N3 -0.8(15)
C2 C5 C6 N3 -179.0(10)
C9 N5 C7 N6 0.6(9)
C8 N6 C7 N5 -1.0(8)
Ni1 N6 C7 N5 -169.6(5)
C7 N6 C8 C9 1.1(8)
Ni1 N6 C8 C9 173.2(5)
C7 N6 C8 C11 -178.3(6)
Ni1 N6 C8 C11 -6.2(8)
N6 C8 C9 N5 -0.8(9)
C11 C8 C9 N5 178.5(8)
C7 N5 C9 C8 0.1(9)
C12 N7 C10 N8 -2.5(10)
C11 N8 C10 N7 2.4(9)
Ni1 N8 C10 N7 -178.5(6)
C10 N8 C11 C12 -1.4(9)
Ni1 N8 C11 C12 179.3(6)
C10 N8 C11 C8 177.9(7)
Ni1 N8 C11 C8 -1.4(9)
C9 C8 C11 N8 -174.0(9)
N6 C8 C11 N8 5.2(11)
C9 C8 C11 C12 5.1(18)
N6 C8 C11 C12 -175.7(10)
C10 N7 C12 C11 1.5(11)
N8 C11 C12 N7 -0.1(10)
C8 C11 C12 N7 -179.2(9)
C14 N10 C13 N9 -0.9(11)
Ni1 N10 C13 N9 176.4(7)
C15 N9 C13 N10 2.2(13)
C13 N10 C14 C15 -0.8(10)
Ni1 N10 C14 C15 -178.9(7)
C13 N10 C14 C17 179.1(7)
Ni1 N10 C14 C17 1.0(8)
N10 C14 C15 N9 2.2(12)
C17 C14 C15 N9 -177.6(9)
C13 N9 C15 C14 -2.7(13)
C18 N11 C16 N12 2.2(9)
C17 N12 C16 N11 -1.5(8)
Ni1 N12 C16 N11 -170.0(5)
C16 N12 C17 C18 0.3(8)
Ni1 N12 C17 C18 172.2(5)
C16 N12 C17 C14 -176.9(6)
Ni1 N12 C17 C14 -4.9(7)
C15 C14 C17 C18 6.3(17)
N10 C14 C17 C18 -173.6(7)
C15 C14 C17 N12 -177.5(10)
N10 C14 C17 N12 2.6(9)
C16 N11 C18 C17 -1.9(8)
N12 C17 C18 N11 1.0(8)
C14 C17 C18 N11 177.4(8)
